data_7702818
loop_
_publ_author_name
'Kumagai, Hitoshi'
'Oka, Yoshimi'
'Inoue, Katsuya'
'Kurmoo, Mohamedally'

_publ_section_title
;
 Hydrothermal synthesis, structure and magnetism of square-grid
 cobalt(ii)-carboxylate layered compounds with and without pillars
;
_journal_issue 18
_journal_name_full 'Journal of the Chemical Society, Dalton Transactions'
_journal_page_first 3442
_journal_paper_doi 10.1039/b202995b
_journal_year 2002
_chemical_formula_moiety 'C10 H10 Co O6'
_chemical_formula_sum 'C10 H10 Co O6'
_chemical_formula_weight 285.12
_space_group_IT_number 14
_space_group_name_Hall '-P 2ybc'
_space_group_name_H-M_alt 'P 1 21/c 1'
_symmetry_cell_setting monoclinic
_symmetry_space_group_name_Hall '-P 2ybc'
_symmetry_space_group_name_H-M 'P 1 21/c 1'
_cell_angle_alpha 90
_cell_angle_beta 101.948(5)
_cell_angle_gamma 90
_cell_formula_units_Z 2
_cell_length_a 11.3236(4)
_cell_length_b 6.6084(4)
_cell_length_c 7.2011(6)
_cell_measurement_temperature 294
_cell_volume 527.19(6)
_computing_publication_material CIFGEN_IN_OpenMoleN_(_1997)
_computing_structure_refinement LSFM_OpenMoleN_(_1997)
_computing_structure_solution Direct_methods_(SIR,_Burla_et_al.,_1989)
_diffrn_ambient_temperature 294
_diffrn_measurement_details
;
2237 reflections were collected using program Collect
("Collect" Data collection software, Nonius B.V., 1998)
The conditions were as follow : crystal to detector distance =  25. mm.
Scan angle =  2.0 deg 1 scans of   60 sec per frame.
Data collection was divided into  2 set(s)
with the following starting angles and number of frames :

Set 1 Theta =    5.90 Omega =    0.00 Kappa =    0.00   90 frames
Set 2 Theta =   -4.70 Kappa = -169.50 Phi   =    0.00   22 frames
Friedel pairs were averaged. Internal R = 0.04
;
_diffrn_measurement_device_type KappaCCD
_diffrn_measurement_method '\p scans'
_diffrn_radiation_monochromator graphite
_diffrn_radiation_type Mo-K\a
_diffrn_radiation_wavelength 0.71073
_diffrn_reflns_av_R_equivalents 0.040
_diffrn_reflns_av_sigmaI/netI 0.333
_diffrn_reflns_limit_h_max 9
_diffrn_reflns_limit_h_min -9
_diffrn_reflns_limit_k_max 8
_diffrn_reflns_limit_k_min -7
_diffrn_reflns_limit_l_max 14
_diffrn_reflns_limit_l_min -14
_diffrn_reflns_number 2237
_diffrn_reflns_theta_max 27.48
_diffrn_reflns_theta_min 2.5
_diffrn_source xray_tube
_diffrn_standards_decay_% 0
_exptl_absorpt_coefficient_mu 1.642
_exptl_absorpt_correction_type none
_exptl_crystal_colour pink
_exptl_crystal_density_diffrn 1.81
_exptl_crystal_density_method none
_exptl_crystal_description prism
_exptl_crystal_F_000 294
_exptl_crystal_size_max 0.15
_exptl_crystal_size_mid 0.10
_exptl_crystal_size_min 0.10
_refine_diff_density_max 0.709
_refine_diff_density_min -0.647
_refine_ls_extinction_method none
_refine_ls_goodness_of_fit_all 1.078
_refine_ls_goodness_of_fit_ref 1.049
_refine_ls_hydrogen_treatment noref
_refine_ls_matrix_type full
_refine_ls_number_constraints 0
_refine_ls_number_parameters 88
_refine_ls_number_reflns 1061
_refine_ls_number_restraints 3
_refine_ls_R_factor_all 0.057
_refine_ls_R_factor_gt 0.051
_refine_ls_shift/esd_mean 0.000
_refine_ls_shift/su_max 0.000
_refine_ls_structure_factor_coef F
_refine_ls_weighting_scheme sigma
_refine_ls_wR_factor_all 0.077
_refine_ls_wR_factor_ref 0.071
_reflns_number_gt 1061
_reflns_number_total 1317
_reflns_threshold_expression >3.0\s(I)
_cod_data_source_file b202995b.txt
_cod_data_source_block 690Cocarboxycinna
_cod_original_cell_volume 527.2(1)
_cod_database_code 7702818

loop_
_symmetry_equiv_pos_as_xyz
x,y,z
-x,1/2+y,1/2-z
-x,-y,-z
+x,1/2-y,1/2+z

loop_
_atom_site_aniso_label
_atom_site_aniso_U_11
_atom_site_aniso_U_22
_atom_site_aniso_U_33
_atom_site_aniso_U_12
_atom_site_aniso_U_13
_atom_site_aniso_U_23
_atom_site_aniso_type_symbol
CO 0.0136(3) 0.0139(4) 0.0167(3) 0.0019(3) -0.0000(3) 0.0002(3) Co
O1 0.014(1) 0.021(1) 0.018(1) 0.004(1) 0.002(1) -0.002(1) O
O2 0.022(1) 0.017(1) 0.025(1) -0.002(1) 0.003(1) 0.001(1) O
O3 0.013(1) 0.020(2) 0.031(2) -0.000(1) -0.001(1) 0.008(1) O
C1 0.013(2) 0.021(2) 0.015(2) 0.004(2) 0.001(1) 0.000(2) C
C2 0.016(2) 0.030(3) 0.027(2) 0.002(2) 0.001(2) 0.003(2) C
C3 0.021(4) 0.027(5) 0.034(5) 0.009(4) 0.002(4) 0.011(4) C
C4 0.013(4) 0.023(4) 0.039(5) -0.000(4) 0.002(4) -0.007(4) C
C5 0.032(3) 0.038(3) 0.049(3) -0.018(2) -0.013(3) 0.000(3) C
C6 0.022(2) 0.042(3) 0.043(3) -0.012(2) -0.008(2) 0.001(3) C

loop_
_atom_site_label
_atom_site_fract_x
_atom_site_fract_y
_atom_site_fract_z
_atom_site_U_iso_or_equiv
_atom_site_occupancy
_atom_site_thermal_displace_type
_atom_site_type_symbol
CO 1.0000 0.0000 1.0000 0.0147(3) 0.500 Uani Co
O1 0.9137(3) 0.0824(5) 1.2215(4) 0.017(1) 1.000 Uani O
O2 1.0885(3) 0.2776(5) 1.0153(5) 0.021(1) 1.000 Uani O
O3 1.1424(3) -0.1088(5) 1.2094(5) 0.020(1) 1.000 Uani O
C1 1.1659(4) -0.2804(7) 1.2777(6) 0.016(2) 1.000 Uani C
C2 1.2955(4) -0.3296(8) 1.3568(7) 0.023(2) 1.000 Uani C
C3 1.3850(9) -0.195(2) 1.374(2) 0.027(5) 0.500 Uani C
C4 0.5074(8) -0.249(2) 0.948(2) 0.022(4) 0.500 Uani C
C5 0.5452(5) -0.070(1) 1.005(1) 0.039(3) 1.000 Uani C
C6 0.6700(5) -0.019(1) 1.0777(9) 0.034(3) 1.000 Uani C

loop_
_atom_type_symbol
_atom_type_scat_dispersion_real
_atom_type_scat_dispersion_imag
_atom_type_scat_source
C 0.002 0.002 International_Tables_Vol_IV_Table_2.3.1
H 0.000 0.000 International_Tables_Vol_IV_Table_2.3.1
Co 0.299 0.973 International_Tables_Vol_IV_Table_2.3.1
O 0.008 0.006 International_Tables_Vol_IV_Table_2.3.1

loop_
_geom_angle_atom_site_label_1
_geom_angle_atom_site_label_2
_geom_angle_atom_site_label_3
_geom_angle
_geom_angle_site_symmetry_2
_geom_angle_site_symmetry_3
O1 CO O1 180.00 . 3_757
O1 CO O2 91.5(1) . .
O1 CO O2 88.5(1) . 3_757
O1 CO O3 87.3(1) . .
O1 CO O3 92.7(1) . 3_757
O1 CO O2 88.5(1) 3_757 .
O1 CO O2 91.5(1) 3_757 3_757
O1 CO O3 92.7(1) 3_757 .
O1 CO O3 87.3(1) 3_757 3_757
O2 CO O2 180.00 . 3_757
O2 CO O3 88.5(1) . .
O2 CO O3 91.5(1) . 3_757
O2 CO O3 91.5(1) 3_757 .
O2 CO O3 88.5(1) 3_757 3_757
O3 CO O3 180.00 . 3_757
CO O1 C1 128.6(3) . 2_757
CO O3 C1 132.0(3) . .
O1 C1 O3 123.7(4) 2_747 .
O1 C1 C2 118.7(4) 2_747 .
O3 C1 C2 117.5(4) . .
C1 C2 C3 123.9(6) . .
C1 C2 C6 121.3(5) . 2_747
C3 C2 C6 114.8(6) . 2_747
C2 C3 C4 121.7(9) . 4_645
C3 C4 C5 125.8(9) 4_444 .
C4 C5 C5 114.2(7) . 3_657
C4 C5 C6 124.4(7) . .
C5 C5 C6 121.4(7) 3_657 .
C2 C6 C5 122.1(6) 2_757 .

loop_
_geom_bond_atom_site_label_1
_geom_bond_atom_site_label_2
_geom_bond_distance
_geom_bond_site_symmetry_2
CO O1 2.107(3) .
CO O1 2.107(3) 3_757
CO O2 2.083(3) .
CO O2 2.083(3) 3_757
CO O3 2.094(3) .
CO O3 2.094(3) 3_757
O1 C1 1.280(6) 2_757
O3 C1 1.243(6) .
C1 C2 1.496(6) .
C2 C3 1.33(1) .
C2 C6 1.366(8) 2_747
C3 C4 1.43(1) 4_645
C4 C5 1.29(1) .
C5 C5 1.37(1) 3_657
C5 C6 1.443(7) .

loop_
_cod_changelog_entry_id
_cod_changelog_entry_author
_cod_changelog_entry_date
_cod_changelog_entry_text
1 'Vaitkus, Antanas' 2022-05-07T04:42:00+03:00
;
 Replaced the '&#x00A5;' sequences with backslash symbols ('\')
 in multiple data values.
;
